data_7203948
loop_
_publ_author_name
'Le Moustarder, S.'
'Hudhomme, P.'
'Durand, C.'
'Mercier, N.'
'Azcondo, M. T.'
'Delhaes, P.'
'Riou, A.'
'Gorgues, A.'

_publ_section_title
;
 First radical cation salts from the symmetrical outer
 S&#x2010;position isomer of BEDT-TTF
;
_journal_issue 3
_journal_name_full 'Journal of Materials Chemistry'
_journal_page_first 617
_journal_paper_doi 10.1039/a908843a
_journal_volume 10
_journal_year 2000
_chemical_formula_moiety C12H4N2S10Cu
_chemical_formula_sum 'C12 H4 Cu N2 S10'
_chemical_formula_weight 564.39
_chemical_name_systematic ' ?'
_space_group_IT_number 14
_symmetry_cell_setting monoclinic
_symmetry_space_group_name_Hall '-P 2yn'
_symmetry_space_group_name_H-M 'P 1 21/n 1'
_cell_angle_alpha 90
_cell_angle_beta 96.94(2)
_cell_angle_gamma 90
_cell_formula_units_Z 4
_cell_length_a 5.417(7)
_cell_length_b 17.75(1)
_cell_length_c 20.71(1)
_cell_measurement_temperature 294
_cell_volume 1977(3)
_computing_cell_refinement CAD4_(Enraf-Nonius,_1994)
_computing_data_collection CAD4_(Enraf-Nonius,_1994)
_computing_data_reduction process_MolEN_(Fair,_1990)
_computing_publication_material BTABLE_PTABLE_CIF_IN_MolEN_(Fair,_1990)
_computing_structure_refinement LSFM_MolEN_(Fair,_1990)
_computing_structure_solution Direct_methods_(SIR,_Burla_et_al.,_1989)
_diffrn_ambient_temperature 294
_diffrn_measurement_device Enraf_Nonius_CAD4
_diffrn_measurement_method \q/2\q
_diffrn_radiation_monochromator graphite
_diffrn_radiation_source xray_tube
_diffrn_radiation_type Mo-K\a
_diffrn_radiation_wavelength 0.71073
_diffrn_reflns_av_R_equivalents 0.064
_diffrn_reflns_av_sigmaI/netI 0.333
_diffrn_reflns_limit_h_max 6
_diffrn_reflns_limit_h_min 0
_diffrn_reflns_limit_k_max 21
_diffrn_reflns_limit_k_min 0
_diffrn_reflns_limit_l_max 24
_diffrn_reflns_limit_l_min -24
_diffrn_reflns_number 4040
_diffrn_reflns_theta_max 24.99
_diffrn_reflns_theta_min 2.5
_diffrn_standards_decay_% 0
_diffrn_standards_interval_time 180
_diffrn_standards_number 3
_exptl_absorpt_coefficient_mu 2.108
_exptl_absorpt_correction_T_max 1.0000
_exptl_absorpt_correction_T_min 0.4374
_exptl_absorpt_correction_type refined_empirical_(Walker_&_Stuart,_1983)
_exptl_crystal_colour BLACK
_exptl_crystal_density_diffrn 1.87
_exptl_crystal_density_method none
_exptl_crystal_description plate
_exptl_crystal_F_000 1116
_exptl_crystal_size_max 0.75
_exptl_crystal_size_mid 0.30
_exptl_crystal_size_min 0.07
_refine_diff_density_max 3.044
_refine_diff_density_min -3.347
_refine_ls_abs_structure_details ' ?'
_refine_ls_extinction_method none
_refine_ls_goodness_of_fit_all *****
_refine_ls_goodness_of_fit_obs 1.418
_refine_ls_hydrogen_treatment included_not_refined
_refine_ls_matrix_type full
_refine_ls_number_constraints 0
_refine_ls_number_parameters 174
_refine_ls_number_reflns 1353
_refine_ls_number_restraints 16
_refine_ls_R_factor_all 0.203
_refine_ls_R_factor_obs 0.056
_refine_ls_shift/esd_max 0.029
_refine_ls_shift/esd_mean 0.002
_refine_ls_structure_factor_coef F
_refine_ls_weighting_details 'w = 4Fo^2^/(\s^2^(Fo^2^) + 0.0036 Fo^4^)'
_refine_ls_weighting_scheme calc
_refine_ls_wR_factor_all 0.352
_refine_ls_wR_factor_obs 0.069
_reflns_number_observed 1353
_reflns_number_total 3639
_reflns_observed_criterion >3.0\s(I)
_cod_data_source_file a908843a.txt
_cod_data_source_block D1.Cu(SCN)2
_cod_depositor_comments
;
The following automatic conversions were performed:

'_atom_site_thermal_displace_type' tag value 'Uij' was replaced with
'Uani' value 13 times.

Automatic conversion script
Id: cif_fix_values 1646 2011-03-28 12:23:43Z adriana 

The following automatic conversions were performed:

'_refine_ls_weighting_scheme' value '4Fo^2^/(\s^2^(Fo^2^) + 0.0036
Fo^4^)' was changed to 'calc'. New tag '_refine_ls_weighting_details'
was created. The value of the new tag was set to 'w =
4Fo^2^/(\s^2^(Fo^2^) + 0.0036 Fo^4^)'.

Automatic conversion script
Id: cif_fix_values 3143 2015-03-26 13:38:13Z robertas 
;
_cod_original_cell_volume 1976(4)
_cod_original_formula_sum C12H4N2S10Cu
_cod_database_code 7203948

loop_
_symmetry_equiv_pos_as_xyz
x,y,z
1/2-x,1/2+y,1/2-z
-x,-y,-z
1/2+x,1/2-y,1/2+z

loop_
_atom_site_aniso_label
_atom_site_aniso_U_11
_atom_site_aniso_U_22
_atom_site_aniso_U_33
_atom_site_aniso_U_12
_atom_site_aniso_U_13
_atom_site_aniso_U_23
_atom_site_aniso_type_symbol
CU1 0.0423(8) 0.064(1) 0.087(1) -0.002(1) -0.0034(8) -0.004(1) Cu
S1a 0.032(2) 0.043(2) 0.042(2) 0.000(2) 0.015(2) -0.003(2) S
S1b 0.06(1) 0.10(2) 0.12(2) 0.02(1) -0.03(1) -0.01(1) S
S2a 0.063(3) 0.055(2) 0.028(2) 0.016(2) 0.002(2) -0.015(2) S
S2b 0.18(2) 0.08(1) 0.11(1) -0.02(1) -0.10(1) 0.06(1) S
S3 0.056(2) 0.028(2) 0.042(2) 0.003(2) -0.004(2) -0.001(2) S
S4 0.051(2) 0.029(2) 0.033(2) -0.001(1) 0.003(1) -0.002(1) S
S5 0.054(2) 0.029(2) 0.032(2) -0.002(2) 0.003(1) -0.003(1) S
S6 0.054(2) 0.028(1) 0.044(2) -0.002(2) -0.005(2) 0.004(2) S
S7 0.044(2) 0.053(2) 0.048(2) 0.004(2) 0.003(2) -0.001(2) S
S8 0.085(2) 0.064(2) 0.041(2) 0.019(2) -0.008(2) -0.015(2) S
S9 0.063(2) 0.046(2) 0.054(2) -0.000(2) -0.002(2) -0.000(2) S
S10 0.037(2) 0.053(2) 0.048(2) -0.003(2) 0.009(1) 0.003(2) S

loop_
_atom_site_label
_atom_site_fract_x
_atom_site_fract_y
_atom_site_fract_z
_atom_site_U_iso_or_equiv
_atom_site_occupancy
_atom_site_thermal_displace_type
_atom_site_calc_flag
_atom_site_calc_attached_atom
_atom_site_type_symbol
CU1 0.1865(3) 0.3719(1) 0.79119(9) 0.062(1) 1.000 Uani ? ? Cu
S1a -1.1609(7) 0.1812(2) 0.5727(2) 0.039(2) 0.800 Uani ? ? S
S1b -1.139(4) 0.079(1) 0.559(1) 0.09(1) 0.200 Uani ? ? S
S2a -0.9846(8) 0.1034(2) 0.5217(2) 0.046(2) 0.800 Uani ? ? S
S2b -1.055(5) 0.183(1) 0.545(1) 0.11(1) 0.200 Uani ? ? S
S3 -0.4599(6) 0.0466(2) 0.6883(2) 0.040(2) 1.000 Uani ? ? S
S4 -0.4981(6) 0.2057(2) 0.7107(2) 0.037(2) 1.000 Uani ? ? S
S5 0.0221(6) 0.0379(2) 0.7963(2) 0.037(2) 1.000 Uani ? ? S
S6 -0.0145(6) 0.1976(2) 0.8181(2) 0.040(2) 1.000 Uani ? ? S
S7 0.6835(6) 0.0635(2) 0.9347(2) 0.048(2) 1.000 Uani ? ? S
S8 0.5164(7) 0.1435(2) 0.9838(2) 0.061(2) 1.000 Uani ? ? S
S9 -0.4371(6) 0.3712(2) 0.6176(2) 0.054(2) 1.000 Uani ? ? S
S10 0.9845(5) 0.3742(2) 0.8976(2) 0.045(2) 1.000 Uani ? ? S
N1 -0.063(2) 0.3733(6) 0.7212(5) 0.049(3) 1.000 Uiso ? ? N
N2 0.510(2) 0.3699(6) 0.8298(5) 0.059(3) 1.000 Uiso ? ? N
C1 -0.846(2) 0.0453(7) 0.5906(6) 0.043(3) 1.000 Uiso ? ? C
C2 -0.887(2) 0.2262(6) 0.6147(6) 0.038(3) 1.000 Uiso ? ? C
C3 -0.693(2) 0.0953(6) 0.6388(6) 0.033(3) 1.000 Uiso ? ? C
C4 -0.711(2) 0.1686(6) 0.6500(6) 0.032(3) 1.000 Uiso ? ? C
C5 -0.342(2) 0.1235(7) 0.7303(5) 0.035(3) 1.000 Uiso ? ? C
C6 -0.130(2) 0.1196(6) 0.7757(5) 0.030(3) 1.000 Uiso ? ? C
C7 0.231(2) 0.0765(6) 0.8571(6) 0.036(3) 1.000 Uiso ? ? C
C8 0.221(2) 0.1497(6) 0.8666(6) 0.034(3) 1.000 Uiso ? ? C
C9 0.411(2) 0.0214(7) 0.8945(6) 0.046(3) 1.000 Uiso ? ? C
C10 0.371(2) 0.1975(7) 0.9160(7) 0.054(4) 1.000 Uiso ? ? C
C11 -0.221(2) 0.3718(7) 0.6781(5) 0.037(3) 1.000 Uiso ? ? C
C12 0.709(2) 0.3715(7) 0.8598(5) 0.035(3) 1.000 Uiso ? ? C
H1 0.3283 -0.0063 0.9258 0.0553 1.000 Uiso calc C9 H
H2 0.4591 -0.0169 0.8639 0.0553 1.000 Uiso calc C9 H
H3 0.4990 0.2246 0.8955 0.0645 1.000 Uiso calc C10 H
H4 0.2699 0.2371 0.9318 0.0645 1.000 Uiso calc C10 H

loop_
_atom_type_symbol
_atom_type_description
_atom_type_scat_dispersion_real
_atom_type_scat_dispersion_imag
_atom_type_scat_source
C ? 0.002 0.002 International_Tables_Vol_IV_Table_2.3.1
H ? 0.000 0.000 International_Tables_Vol_IV_Table_2.3.1
N ? 0.004 0.003 International_Tables_Vol_IV_Table_2.3.1
S ? 0.110 0.124 International_Tables_Vol_IV_Table_2.3.1
Cu ? 0.263 1.266 International_Tables_Vol_IV_Table_2.3.1

loop_
_geom_angle_atom_site_label_1
_geom_angle_atom_site_label_2
_geom_angle_atom_site_label_3
_geom_angle
_geom_angle_site_symmetry_1
_geom_angle_site_symmetry_2
_geom_angle_site_symmetry_3
_geom_angle_publ_flag
S10 CU1 N1 108.8(3) . ._455 . ?
S10 CU1 N2 96.3(3) . ._455 . ?
N1 CU1 N2 154.9(5) . . . ?
S1b S1a S2a 37.9(8) . . . ?
S1b S1a C2 116.4(7) . . . ?
S2a S1a C2 98.0(4) . . . ?
S1a S1b S2a 79(1) . . . ?
S1a S1b S2b 26.3(8) . . . ?
S1a S1b C1 110(1) . . . ?
S2a S1b S2b 53(1) . . . ?
S2a S1b C1 73(1) . . . ?
S2b S1b C1 99(1) . . . ?
S1a S2a S1b 62(1) . . . ?
S1a S2a S2b 22.9(9) . . . ?
S1a S2a C1 98.6(4) . . . ?
S1b S2a S2b 85(1) . . . ?
S1b S2a C1 65(1) . . . ?
S2b S2a C1 111.1(9) . . . ?
S1b S2b S2a 41.4(9) . . . ?
S1b S2b C2 113(1) . . . ?
S2a S2b C2 121(1) . . . ?
C3 S3 C5 95.8(5) . . . ?
C4 S4 C5 96.5(5) . . . ?
C6 S5 C7 95.7(5) . . . ?
C6 S6 C8 95.5(5) . . . ?
S8 S7 C9 97.7(4) . . . ?
S7 S8 C10 99.3(5) . . . ?
CU1 S10 C12 92.8(4) . ._655 . ?
CU1 N1 C11 177(1) . . . ?
CU1 N2 C12 173(1) . . . ?
S1b C1 S2a 41.5(9) . . . ?
S1b C1 C3 116(1) . . . ?
S1b C1 C4 94.5(9) . . . ?
S2a C1 C3 108.8(8) . . . ?
S2a C1 C4 87.7(5) . . . ?
C3 C1 C4 23.1(5) . . . ?
S1a C2 S2b 27.7(8) . . . ?
S1a C2 C3 89.3(5) . . . ?
S1a C2 C4 111.3(8) . . . ?
S2b C2 C3 85.7(8) . . . ?
S2b C2 C4 109(1) . . . ?
C3 C2 C4 23.6(5) . . . ?
S3 C3 C1 113.3(8) . . . ?
S3 C3 C2 143.7(6) . . . ?
S3 C3 C4 116.3(8) . . . ?
S3 C3 C5 41.3(4) . . . ?
C1 C3 C2 102.9(7) . . . ?
C1 C3 C4 130.(1) . . . ?
C1 C3 C5 154.6(8) . . . ?
C2 C3 C4 27.4(6) . . . ?
C2 C3 C5 102.5(5) . . . ?
C4 C3 C5 75.1(7) . . . ?
S4 C4 C1 142.9(6) . . . ?
S4 C4 C2 114.6(8) . . . ?
S4 C4 C3 116.4(8) . . . ?
S4 C4 C5 41.4(4) . . . ?
C1 C4 C2 102.4(7) . . . ?
C1 C4 C3 26.5(6) . . . ?
C1 C4 C5 101.5(5) . . . ?
C2 C4 C3 1281(1) . . . ?
C2 C4 C5 155.9(8) . . . ?
C3 C4 C5 74.9(7) . . . ?
S3 C5 S4 114.8(6) . . . ?
S3 C5 C3 42.9(3) . . . ?
S3 C5 C4 72.9(4) . . . ?
S3 C5 C6 122.0(9) . . . ?
S4 C5 C3 72.0(4) . . . ?
S4 C5 C4 42.0(3) . . . ?
S4 C5 C6 123.1(9) . . . ?
C3 C5 C4 30.0(4) . . . ?
C3 C5 C6 164.5(9) . . . ?
C4 C5 C6 164.7(9) . . . ?
S5 C6 S6 115.2(5) . . . ?
S5 C6 C5 123.2(9) . . . ?
S5 C6 C7 42.7(3) . . . ?
S5 C6 C8 72.6(4) . . . ?
S6 C6 C5 121.5(9) . . . ?
S6 C6 C7 72.6(4) . . . ?
S6 C6 C8 42.7(3) . . . ?
C5 C6 C7 165.2(9) . . . ?
C5 C6 C8 163.8(9) . . . ?
C7 C6 C8 29.9(3) . . . ?
S5 C7 C6 41.7(4) . . . ?
S5 C7 C8 117.7(8) . . . ?
S5 C7 C9 116.0(8) . . . ?
S5 C7 C10 144.8(6) . . . ?
C6 C7 C8 76.1(7) . . . ?
C6 C7 C9 157.6(8) . . . ?
C6 C7 C10 103.1(5) . . . ?
C8 C7 C9 126.(1) . . . ?
C8 C7 C10 27.1(6) . . . ?
C9 C7 C10 99.2(7) . . . ?
S6 C8 C6 41.8(3) . . . ?
S6 C8 C7 115.8(8) . . . ?
S6 C8 C9 144.8(6) . . . ?
S6 C8 C10 114.7(8) . . . ?
C6 C8 C7 74.0(7) . . . ?
C6 C8 C9 103.0(5) . . . ?
C6 C8 C10 156.4(8) . . . ?
C7 C8 C9 29.0(6) . . . ?
C7 C8 C10 129(1) . . . ?
C9 C8 C10 100.3(7) . . . ?
S7 C9 C7 114.6(8) . . . ?
S7 C9 C8 91.3(5) . . . ?
C7 C9 C8 24.7(5) . . . ?
S8 C10 C7 90.1(6) . . . ?
S8 C10 C8 112.5(8) . . . ?
C7 C10 C8 23.6(5) . . . ?
S9 C11 N1 178(1) . . . ?
S10 C12 N2 177(1) . . . ?

loop_
_geom_bond_atom_site_label_1
_geom_bond_atom_site_label_2
_geom_bond_distance
_geom_bond_site_symmetry_1
_geom_bond_site_symmetry_2
_geom_bond_publ_flag
CU1 S10 2.576(4) . ._455 ?
CU1 N1 1.858(9) . . ?
CU1 N2 1.839(9) . . ?
S1a S1b 1.84(2) . . ?
S1a S2a 2.044(6) . . ?
S1a C2 1.81(1) . . ?
S1b S2a 1.28(2) . . ?
S1b S2b 1.92(3) . . ?
S1b C1 1.75(2) . . ?
S2a S2b 1.55(2) . . ?
S2a C1 1.84(1) . . ?
S2b C2 1.78(2) . . ?
S3 C3 1.75(1) . . ?
S3 C5 1.70(1) . . ?
S4 C4 1.73(1) . . ?
S4 C5 1.71(1) . . ?
S5 C6 1.70(1) . . ?
S5 C7 1.73(1) . . ?
S6 C6 1.72(1) . . ?
S6 C8 1.74(1) . . ?
S7 S8 2.023(5) . . ?
S7 C9 1.77(1) . . ?
S8 C10 1.80(1) . . ?
S9 C11 1.61(1) . . ?
S10 C12 1.60(1) . . ?
N1 C11 1.16(1) . . ?
N2 C12 1.18(1) . . ?
C1 C3 1.51(2) . . ?
C1 C4 2.57(2) . . ?
C2 C3 2.57(2) . . ?
C2 C4 1.52(2) . . ?
C3 C4 1.33(2) . . ?
C3 C5 2.56(1) . . ?
C4 C5 2.57(1) . . ?
C5 C6 1.40(1) . . ?
C6 C7 2.54(1) . . ?
C6 C8 2.56(1) . . ?
C7 C8 1.32(1) . . ?
C7 C9 1.53(2) . . ?
C7 C10 2.54(2) . . ?
C8 C9 2.54(2) . . ?
C8 C10 1.50(2) . . ?

loop_
_geom_contact_atom_site_label_1
_geom_contact_atom_site_label_2
_geom_contact_distance
_geom_contact_site_symmetry_1
_geom_contact_site_symmetry_2
_geom_contact_publ_flag
? ? ? ? ? ?
